data_2005834
loop_
_publ_author_name
'Chotalia, R.'
'Hambley, T. W.'
'Ridley, D. D.'
'Turner, P.'

_publ_contact_author
;
    Rohit Chotalia,
 School of Chemistry, University of Sydney, NSW 2006, Australia
;
_publ_section_title
;
 A Cadmium(II) Complex of Creatinine,
 [Cd(C~2~H~3~O~2~)~2~(C~4~H~7~N~3~O)~2~].0.5H~2~O
;
_journal_issue 12
_journal_name_full 'Acta Crystallographica Section C'
_journal_page_first 3043
_journal_page_last 3045
_journal_paper_doi 10.1107/S0108270196009833
_journal_volume 52
_journal_year 1996
_chemical_formula_iupac '[Cd(C4 H7 N3 O)2(C2 H3 O2)2] , 0.5H2 O'
_chemical_formula_sum 'C12 H21 Cd N6 O6.5'
_chemical_formula_weight 465.76
_symmetry_cell_setting tetragonal
_symmetry_space_group_name_Hall 'I 4bw -1bw'
_symmetry_space_group_name_H-M 'I 41/a'
_audit_creation_method 'by teXsan v1.7'
_cell_angle_alpha 90
_cell_angle_beta 90
_cell_angle_gamma 90
_cell_formula_units_Z 8
_cell_length_a 13.791(2)
_cell_length_b 13.791(2)
_cell_length_c 20.313(4)
_cell_measurement_reflns_used 25
_cell_measurement_temperature 294
_cell_measurement_theta_max 24.16
_cell_measurement_theta_min 19.26
_cell_volume 3863.4(11)
_computing_cell_refinement 'MSC/AFC Diffractometer Control Software'
_computing_data_collection
;
MSC/AFC Diffractometer Control Softaware (Molecular Structure Corporation,
1983)
;
_computing_data_reduction 'TEXSAN (Molecular Structure Corporation, 1995)'
_computing_publication_material TEXSAN
_computing_structure_refinement TEXSAN
_computing_structure_solution 'SHELXS86 (Sheldrick, 1985)'
_diffrn_ambient_temperature 294
_diffrn_measurement_device 'Enraf-Nonius CAD4'
_diffrn_measurement_method \w/2\q
_diffrn_radiation_monochromator graphite
_diffrn_radiation_source 'X-ray tube'
_diffrn_radiation_type MoK\a
_diffrn_radiation_wavelength 0.7107
_diffrn_reflns_av_R_equivalents 0.017
_diffrn_reflns_limit_h_max 16
_diffrn_reflns_limit_h_min -1
_diffrn_reflns_limit_k_max 16
_diffrn_reflns_limit_k_min -1
_diffrn_reflns_limit_l_max 24
_diffrn_reflns_limit_l_min -1
_diffrn_reflns_number 2395
_diffrn_reflns_reduction_process 'Lp corrections applied'
_diffrn_reflns_theta_max 24.95
_diffrn_reflns_theta_min 2.01
_diffrn_standards_decay_% 0.46
_diffrn_standards_interval_count '60 min'
_diffrn_standards_number 3
_exptl_absorpt_coefficient_mu 1.174
_exptl_absorpt_correction_T_max 0.749
_exptl_absorpt_correction_T_min 0.730
_exptl_absorpt_correction_type 'analytical (de Meulenaer & Tompa, 1965)'
_exptl_crystal_colour colourless
_exptl_crystal_density_diffrn 1.601
_exptl_crystal_density_meas ?
_exptl_crystal_description octahedron
_exptl_crystal_F_000 1880
_exptl_crystal_size_max 0.50
_exptl_crystal_size_mid 0.30
_exptl_crystal_size_min 0.30
_refine_diff_density_max 0.72
_refine_diff_density_min -0.46
_refine_ls_extinction_method none
_refine_ls_goodness_of_fit_all 2.798
_refine_ls_goodness_of_fit_obs 2.798
_refine_ls_hydrogen_treatment noref
_refine_ls_matrix_type full
_refine_ls_number_constraints 0
_refine_ls_number_parameters 118
_refine_ls_number_reflns 1472
_refine_ls_number_restraints 0
_refine_ls_R_factor_all 0.0305
_refine_ls_R_factor_obs 0.0305
_refine_ls_shift/esd_max 0.0002
_refine_ls_shift/esd_mean 0.0450
_refine_ls_structure_factor_coef F
_refine_ls_weighting_details 'w = 1/[\s^2^(Fo) + 0.003|Fo|^2^]'
_refine_ls_weighting_scheme calc
_refine_ls_wR_factor_all 0.0302
_refine_ls_wR_factor_obs 0.0302
_reflns_number_observed 1472
_reflns_number_total 1810
_reflns_observed_criterion >2.00\s(I)
_cod_data_source_file ta1102.cif
_cod_data_source_block default
_cod_depositor_comments
;
The following automatic conversions were performed:

'_exptl_crystal_density_meas' value 'not measured' was changed to '?'
- the value is perceived as not measured.

Automatic conversion script
Id: cif_fix_values 3008 2015-01-20 13:52:24Z robertas 

The following automatic conversions were performed:

'_refine_ls_weighting_scheme' value 'w = 1/[\s^2^(Fo) +
0.003|Fo|^2^]' was changed to 'calc'. New tag
'_refine_ls_weighting_details' was created. The value of the new tag
was set to 'w = 1/[\s^2^(Fo) + 0.003|Fo|^2^]'.

Automatic conversion script
Id: cif_fix_values 3143 2015-03-26 13:38:13Z robertas 
;
_cod_original_cell_volume 3863.4(9)
_cod_original_sg_symbol_H-M 'I 41/a     '
_cod_original_formula_sum 'C12 H21 Cd N6 O6.50 '
_cod_database_code 2005834

loop_
_atom_site_aniso_label
_atom_site_aniso_U_11
_atom_site_aniso_U_22
_atom_site_aniso_U_33
_atom_site_aniso_U_12
_atom_site_aniso_U_13
_atom_site_aniso_U_23
Cd(1) 0.0456(3) 0.0449(3) 0.0366(2) -0.0051(2) 0.0000 0.0000
O(1) 0.052(2) 0.075(2) 0.061(2) -0.017(2) -0.002(2) -0.012(2)
O(2) 0.087(3) 0.117(3) 0.067(2) -0.014(2) -0.002(2) 0.040(2)
O(3) 0.076(2) 0.066(2) 0.075(2) -0.003(2) 0.025(2) 0.014(2)
N(1) 0.044(2) 0.044(2) 0.036(2) -0.007(2) 0.001(2) -0.002(2)
N(2) 0.052(2) 0.054(2) 0.042(2) -0.002(2) 0.008(2) -0.006(2)
N(3) 0.052(2) 0.077(3) 0.054(2) -0.005(2) -0.001(2) -0.010(2)
C(1) 0.048(3) 0.043(2) 0.041(2) 0.002(2) -0.004(2) 0.003(2)
C(2) 0.054(3) 0.046(3) 0.041(2) -0.006(2) -0.001(2) 0.002(2)
C(3) 0.068(3) 0.057(3) 0.043(2) -0.012(2) 0.004(2) -0.007(2)
C(4) 0.071(3) 0.063(3) 0.047(2) 0.015(3) 0.011(2) 0.004(2)
C(5) 0.079(4) 0.059(3) 0.044(3) -0.019(3) 0.012(3) -0.002(2)
C(6) 0.099(4) 0.094(4) 0.071(3) -0.032(3) 0.032(3) 0.008(3)

loop_
_atom_site_label
_atom_site_occupancy
_atom_site_fract_x
_atom_site_fract_y
_atom_site_fract_z
_atom_site_U_iso_or_equiv
_atom_site_thermal_displace_type
_atom_site_calc_flag
_atom_site_refinement_flags
Cd(1) 0.500 0.0000 0.7500 0.09463(2) 0.0424(1) Uani d ST
O(1) 1.000 -0.0702(2) 0.6022(2) -0.0198(1) 0.063(1) Uani d .
O(2) 1.000 -0.1585(3) 0.7157(3) 0.1393(2) 0.090(1) Uani d .
O(3) 1.000 -0.0357(3) 0.6380(2) 0.1797(2) 0.072(1) Uani d .
O(4) 0.250 -0.460(2) 0.726(2) 0.1416(10) 0.16(1) Uiso d .
N(1) 1.000 0.0750(2) 0.6601(2) 0.0171(1) 0.0413(9) Uani d .
N(2) 1.000 0.1731(2) 0.6129(2) -0.0649(2) 0.049(1) Uani d .
N(3) 1.000 0.2402(3) 0.7026(3) 0.0209(2) 0.061(1) Uani d .
C(1) 1.000 0.1654(3) 0.6598(3) -0.0079(2) 0.044(1) Uani d .
C(2) 1.000 0.0170(3) 0.6122(3) -0.0262(2) 0.047(1) Uani d .
C(3) 1.000 0.0783(3) 0.5760(3) -0.0825(2) 0.056(1) Uani d .
C(4) 1.000 0.2609(3) 0.5892(3) -0.1009(2) 0.060(1) Uani d .
C(5) 1.000 -0.1242(4) 0.6573(4) 0.1785(2) 0.061(2) Uani d .
C(6) 1.000 -0.1908(4) 0.6097(4) 0.2281(2) 0.088(2) Uani d .
H(1N3) 1.000 0.2219 0.7219 0.0652 0.074 Uiso c .
H(2N3) 1.000 0.2590 0.7593 -0.0040 0.074 Uiso c .
H(3b) 1.000 0.0781 0.5058 -0.0853 0.067 Uiso c .
H(3a) 1.000 0.0564 0.6025 -0.1246 0.067 Uiso c .
H(4a) 1.000 0.3171 0.6073 -0.0752 0.072 Uiso c .
H(4b) 1.000 0.2628 0.5199 -0.1099 0.072 Uiso c .
H(4c) 1.000 0.2620 0.6242 -0.1426 0.072 Uiso c .
H(6a) 1.000 -0.2578 0.6194 0.2145 0.107 Uiso c .
H(6b) 1.000 -0.1804 0.6384 0.2706 0.107 Uiso c .
H(6c) 1.000 -0.1770 0.5409 0.2295 0.107 Uiso c .

loop_
_atom_type_symbol
_atom_type_scat_dispersion_real
_atom_type_scat_dispersion_imag
_atom_type_scat_source
C 0.003 0.002
;International Tables for Crystallography
(1992, Vol. C, Tables 4.2.6.8 and 6.1.1.1)
;
H 0.000 0.000
;International Tables for Crystallography
(1992, Vol. C, Table 6.1.1.2)
;
Cd -0.807 1.202
;International Tables for Crystallography
(1992, Vol. C, Tables 4.2.6.8 and 6.1.1.1)
;
N 0.006 0.003
;International Tables for Crystallography
(1992, Vol. C, Tables 4.2.6.8 and 6.1.1.1)
;
O 0.011 0.006
;International Tables for Crystallography
(1992, Vol. C, Tables 4.2.6.8 and 6.1.1.1)
;

loop_
_geom_angle_atom_site_label_1
_geom_angle_atom_site_label_2
_geom_angle_atom_site_label_3
_geom_angle_site_symmetry_1
_geom_angle_site_symmetry_3
_geom_angle
_geom_angle_publ_flag
O(2) Cd(1) O(2) . 9_565 135.8(2) yes
O(2) Cd(1) O(3) . . 53.80(10) yes
O(2) Cd(1) O(3) . 9_565 92.40(10) yes
O(2) Cd(1) N(1) . . 124.80(10) yes
O(2) Cd(1) N(1) . 9_565 87.40(10) yes
O(2) Cd(1) N(1) 9_565 . 87.40(10) yes
O(3) Cd(1) O(3) . 9_565 86.4(2) yes
O(3) Cd(1) N(1) . . 104.20(10) yes
O(3) Cd(1) N(1) . 9_565 140.60(10) yes
N(1) Cd(1) N(1) . 9_565 91.5(2) yes
Cd(1) O(2) C(5) . . 91.3(3) yes
Cd(1) O(3) C(5) . . 92.8(3) yes
Cd(1) N(1) C(1) . . 133.6(3) yes
Cd(1) N(1) C(2) . . 116.7(3) yes
C(1) N(1) C(2) . . 107.4(3) yes
C(1) N(2) C(3) . . 108.3(3) yes
C(1) N(2) C(4) . . 127.8(4) yes
C(3) N(2) C(4) . . 123.4(3) yes
C(1) N(3) H(1N3) . . 109.2 no
C(1) N(3) H(2N3) . . 109.8 no
H(1N3) N(3) H(2N3) . . 109.5 no
N(1) C(1) N(2) . . 113.8(4) yes
N(1) C(1) N(3) . . 123.6(4) yes
N(2) C(1) N(3) . . 122.6(4) yes
O(1) C(2) N(1) . . 124.5(4) yes
O(1) C(2) C(3) . . 126.7(4) yes
N(1) C(2) C(3) . . 108.7(4) yes
N(2) C(3) C(2) . . 101.8(3) yes
N(2) C(3) H(3b) . . 111.6 no
N(2) C(3) H(3a) . . 111.3 no
C(2) C(3) H(3b) . . 111.9 no
C(2) C(3) H(3a) . . 111.5 no
H(3b) C(3) H(3a) . . 108.6 no
N(2) C(4) H(4a) . . 109.8 no
N(2) C(4) H(4b) . . 109.7 no
N(2) C(4) H(4c) . . 109.7 no
H(4a) C(4) H(4b) . . 109.5 no
H(4a) C(4) H(4c) . . 109.3 no
H(4b) C(4) H(4c) . . 108.8 no
O(2) C(5) O(3) . . 122.0(5) yes
O(2) C(5) C(6) . . 118.9(5) yes
O(3) C(5) C(6) . . 119.2(5) yes
C(5) C(6) H(6a) . . 109.2 no
C(5) C(6) H(6b) . . 109.3 no
C(5) C(6) H(6c) . . 109.0 no
H(6a) C(6) H(6b) . . 109.8 no
H(6a) C(6) H(6c) . . 109.2 no
H(6b) C(6) H(6c) . . 110.3 no

loop_
_geom_bond_atom_site_label_1
_geom_bond_atom_site_label_2
_geom_bond_distance
_geom_bond_publ_flag
Cd(1) O(2) 2.413(4) yes
Cd(1) O(3) 2.370(3) yes
Cd(1) N(1) 2.255(3) yes
O(1) C(2) 1.217(5) yes
O(2) C(5) 1.228(5) yes
O(3) C(5) 1.249(5) yes
N(1) C(1) 1.347(5) yes
N(1) C(2) 1.361(5) yes
N(2) C(1) 1.331(5) yes
N(2) C(3) 1.447(5) yes
N(2) C(4) 1.452(5) yes
N(3) C(1) 1.324(5) yes
N(3) H(1N3) 0.97 no
N(3) H(2N3) 0.97 no
C(2) C(3) 1.506(5) yes
C(3) H(3b) 0.97 no
C(3) H(3a) 0.98 no
C(4) H(4a) 0.97 no
C(4) H(4b) 0.97 no
C(4) H(4c) 0.98 no
C(5) C(6) 1.513(6) yes
C(6) H(6a) 0.97 no
C(6) H(6b) 0.96 no
C(6) H(6c) 0.97 no

loop_
_geom_contact_atom_site_label_1
_geom_contact_atom_site_label_2
_geom_contact_distance
_geom_contact_site_symmetry_2
_geom_contact_publ_flag
O(1) C(2) 3.186(5) 5_565 no
O(1) C(3) 3.220(5) 5_565 no
O(1) C(4) 3.300(5) 15_454 no
O(1) C(3) 3.460(5) 15_454 no
O(1) N(2) 3.499(4) 15_454 no
O(1) O(1) 3.512(6) 5_565 no
O(3) N(3) 2.983(5) 3 no
O(3) C(4) 3.286(6) 3 no
O(3) C(3) 3.600(5) 5_565 no
N(1) C(4) 3.580(5) 3 no
C(2) C(2) 3.306(8) 5_565 no
C(4) C(6) 3.503(6) 7_455 no

loop_
_geom_torsion_atom_site_label_1
_geom_torsion_atom_site_label_2
_geom_torsion_atom_site_label_3
_geom_torsion_atom_site_label_4
_geom_torsion_site_symmetry_2
_geom_torsion_site_symmetry_3
_geom_torsion_site_symmetry_4
_geom_torsion
_geom_torsion_publ_flag
Cd(1) O(2) C(5) O(3) . . . -1.8(5) no
Cd(1) O(2) C(5) C(6) . . . 176.4(4) no
Cd(1) O(2) C(5) O(3) 9_565 9_565 9_565 -1.8(5) no
Cd(1) O(2) C(5) C(6) 9_565 9_565 9_565 176.4(4) no
Cd(1) O(3) C(5) O(2) . . . 1.8(5) no
Cd(1) O(3) C(5) C(6) . . . -176.3(4) no
Cd(1) O(3) C(5) O(2) 9_565 9_565 9_565 1.8(5) no
Cd(1) O(3) C(5) C(6) 9_565 9_565 9_565 -176.3(4) no
Cd(1) N(1) C(1) N(2) . . . -162.8(3) no
Cd(1) N(1) C(1) N(3) . . . 16.6(6) no
Cd(1) N(1) C(2) O(1) . . . -12.2(5) no
Cd(1) N(1) C(2) C(3) . . . 167.1(2) no
Cd(1) N(1) C(1) N(2) 9_565 9_565 9_565 -162.8(3) no
Cd(1) N(1) C(1) N(3) 9_565 9_565 9_565 16.6(6) no
Cd(1) N(1) C(2) O(1) 9_565 9_565 9_565 -12.2(5) no
Cd(1) N(1) C(2) C(3) 9_565 9_565 9_565 167.1(2) no
O(1) C(2) N(1) C(1) . . . -177.3(4) no
O(1) C(2) C(3) N(2) . . . 177.4(4) no
O(2) Cd(1) O(2) C(5) . 9_565 9_565 -46.3(3) no
O(2) Cd(1) O(3) C(5) . . . -1.0(3) no
O(2) Cd(1) O(3) C(5) . 9_565 9_565 148.2(3) no
O(2) Cd(1) N(1) C(1) . . . -170.5(3) no
O(2) Cd(1) N(1) C(2) . . . 29.3(3) no
O(2) Cd(1) N(1) C(1) . 9_565 9_565 -23.1(3) no
O(2) Cd(1) N(1) C(2) . 9_565 9_565 176.7(3) no
O(3) Cd(1) O(2) C(5) . . . 1.0(3) no
O(3) Cd(1) O(2) C(5) . 9_565 9_565 -82.7(3) no
O(3) Cd(1) O(3) C(5) . 9_565 9_565 94.7(3) no
O(3) Cd(1) N(1) C(1) . . . -114.9(3) no
O(3) Cd(1) N(1) C(2) . . . 84.9(3) no
O(3) Cd(1) N(1) C(1) . 9_565 9_565 -13.1(4) no
O(3) Cd(1) N(1) C(2) . 9_565 9_565 -173.3(2) no
N(1) Cd(1) O(2) C(5) . . . 83.2(3) no
N(1) Cd(1) O(2) C(5) . 9_565 9_565 173.1(3) no
N(1) Cd(1) O(3) C(5) . . . -123.9(3) no
N(1) Cd(1) O(3) C(5) . 9_565 9_565 -13.4(4) no
N(1) Cd(1) N(1) C(1) . 9_565 9_565 101.6(4) no
N(1) Cd(1) N(1) C(2) . 9_565 9_565 -58.6(2) no
N(1) C(1) N(2) C(3) . . . 0.1(5) no
N(1) C(1) N(2) C(4) . . . -172.1(4) no
N(1) C(2) C(3) N(2) . . . -1.9(4) no
N(2) C(1) N(1) C(2) . . . -1.3(5) no
N(3) C(1) N(1) C(2) . . . 178.1(4) no
N(3) C(1) N(2) C(3) . . . -179.4(4) no
N(3) C(1) N(2) C(4) . . . 8.4(6) no
C(1) N(1) C(2) C(3) . . . 1.9(4) no
C(1) N(2) C(3) C(2) . . . 1.1(4) no
C(2) C(3) N(2) C(4) . . . 173.7(3) no
